data_4311527
loop_
_publ_author_name
'Akira Wada'
'Yasutaka Honda'
'Syuhei Yamaguchi'
'Shigenori Nagatomo'
'Teizo Kitagawa'
'Koichiro Jitsukawa'
'Hideki Masuda'

_publ_contact_author_address
;
       Department of Applied Chemistry
       Graduate School of Engineering
       Nagoya Institute of Technology
       Gokiso-cho, Showa-ku, Nagoya 466 - 8555
       Japan
;
_publ_contact_author_email ' masuda@ach.nitech.ac.jp '
_publ_contact_author_fax ' +81-52-735-5209 '
_publ_contact_author_name ' Hideki Masuda '
_publ_contact_author_phone ' +81-52-735-5228 '
_publ_section_title
;
 Steric and Hydrogen-Bonding Effects on the Stability of Copper Complexes
 with Small Molecules
;
_journal_name_full 'Inorganic Chemistry'
_journal_page_first 5725
_journal_page_last 5735
_journal_paper_doi 10.1021/ic0496572
_journal_volume 43
_journal_year 2004
_chemical_formula_sum 'C18 H21 Cl Cu N10 O4'
_chemical_formula_weight 540.43
_space_group_IT_number 14
_symmetry_cell_setting monoclinic
_symmetry_Int_Tables_number 14
_symmetry_space_group_name_Hall '-P 2yn'
_symmetry_space_group_name_H-M 'P 1 21/n 1'
_audit_creation_date 'Thu Jan 22 21:04:05 2004'
_audit_creation_method 'by teXsan'
_cell_angle_alpha 90
_cell_angle_beta 100.152(10)
_cell_angle_gamma 90
_cell_formula_units_Z 4
_cell_length_a 11.104(2)
_cell_length_b 14.500(1)
_cell_length_c 14.272(1)
_cell_measurement_reflns_used 25
_cell_measurement_temperature 296.2
_cell_measurement_theta_max 22.2
_cell_measurement_theta_min 12.9
_cell_volume 2261.9(5)
_computing_cell_refinement 'MSC/AFC Diffractometer Control'
_computing_data_collection 'MSC/AFC Diffractometer Control'
_computing_data_reduction 'teXsan Ver. 1.11'
_computing_publication_material 'teXsan Ver. 1.11'
_computing_structure_refinement 'teXsan Ver. 1.10'
_computing_structure_solution SHELXS86
_diffrn_measured_fraction_theta_full 0.9982
_diffrn_measured_fraction_theta_max 0.9982
_diffrn_measurement_device_type 'Rigaku AFC5R'
_diffrn_measurement_method \w-2\q
_diffrn_radiation_type 'Cu K\a'
_diffrn_radiation_wavelength 1.5418
_diffrn_reflns_av_R_equivalents 0.043
_diffrn_reflns_limit_h_max 12
_diffrn_reflns_limit_h_min 0
_diffrn_reflns_limit_k_max 16
_diffrn_reflns_limit_k_min 0
_diffrn_reflns_limit_l_max 15
_diffrn_reflns_limit_l_min -16
_diffrn_reflns_number 3738
_diffrn_reflns_theta_full 60.15
_diffrn_reflns_theta_max 60.15
_diffrn_standards_decay_% 0.20
_diffrn_standards_interval_count 150
_diffrn_standards_number 3
_exptl_absorpt_coefficient_mu 2.881
_exptl_absorpt_correction_T_max 1.000
_exptl_absorpt_correction_T_min 0.491
_exptl_absorpt_correction_type refdelf
_exptl_absorpt_process_details '(Walker & Stuart, 1983)'
_exptl_crystal_colour green
_exptl_crystal_density_diffrn 1.587
_exptl_crystal_density_method 'not measured'
_exptl_crystal_description prismatic
_exptl_crystal_size_max 0.000
_exptl_crystal_size_mid 0.000
_exptl_crystal_size_min 0.000
_refine_diff_density_max 0.99
_refine_diff_density_min -0.53
_refine_ls_extinction_method none
_refine_ls_goodness_of_fit_ref 1.323
_refine_ls_hydrogen_treatment noref
_refine_ls_number_parameters 307
_refine_ls_number_reflns 2049
_refine_ls_R_factor_gt 0.0676
_refine_ls_shift/su_max 0.0411
_refine_ls_structure_factor_coef F
_refine_ls_weighting_details 'w = 1/[\s^2^(Fo) + 0.00378|Fo|^2^]'
_refine_ls_weighting_scheme calc
_refine_ls_wR_factor_ref 0.0975
_reflns_number_gt 2049
_reflns_number_total 3371
_reflns_threshold_expression F^2^>3.0\s(F^2^)
_cod_data_source_file ic0496572si20040315_075919.cif
_cod_data_source_block 1a
_cod_depositor_comments
;
The following automatic conversions were performed:
data name '_geom_hbond_site_distance_dh' replaced with
'_geom_hbond_distance_DH' as specified in the replacement file
'/home/antanas/src/cod-tools/trunk/data/replacement-values/replacement_tags.lst'.

data
name '_geom_hbond_site_distance_ha' replaced with
'_geom_hbond_distance_HA' as specified in the replacement file
'/home/antanas/src/cod-tools/trunk/data/replacement-values/replacement_tags.lst'.

data
name '_geom_hbond_site_distance_da' replaced with
'_geom_hbond_distance_DA' as specified in the replacement file
'/home/antanas/src/cod-tools/trunk/data/replacement-values/replacement_tags.lst'.

Automatic conversion script
Id: cif_correct_tags 5005 2017-03-03 11:38:54Z antanas 
;
_cod_original_cell_volume 2261.9(4)
_cod_original_formula_sum 'C18 H21 Cl Cu N10 O4 '
_cod_database_code 4311527

loop_
_symmetry_equiv_pos_as_xyz
x,y,z
1/2-x,1/2+y,1/2-z
-x,-y,-z
1/2+x,1/2-y,1/2+z

loop_
_atom_site_label
_atom_site_type_symbol
_atom_site_fract_x
_atom_site_fract_y
_atom_site_fract_z
_atom_site_U_iso_or_equiv
_atom_site_adp_type
_atom_site_occupancy
_atom_site_calc_flag
_atom_site_refinement_flags
_atom_site_disorder_assembly
_atom_site_disorder_group
Cu(1) Cu 0.2301(1) 0.60086(8) 0.61184(8) 0.0489(3) Uani 1.00 d . . .
Cl(1) Cl 0.2201(2) 0.0248(2) 0.4217(2) 0.0617(7) Uani 1.00 d . . .
O(1) O 0.3416(6) -0.0006(5) 0.4618(5) 0.077(2) Uani 1.00 d . . .
O(2) O 0.2053(8) 0.0382(8) 0.3244(5) 0.123(4) Uani 1.00 d . . .
O(3) O 0.1406(9) -0.039(1) 0.4478(10) 0.186(6) Uani 1.00 d . . .
O(4) O 0.198(1) 0.1093(9) 0.4631(8) 0.168(5) Uani 1.00 d . . .
N(1) N 0.2968(6) 0.5455(5) 0.7403(4) 0.047(2) Uani 1.00 d . . .
N(2) N 0.3714(7) 0.7043(6) 0.6608(5) 0.067(2) Uani 1.00 d . . .
N(3) N 0.3184(8) 0.4896(6) 0.5633(5) 0.067(2) Uani 1.00 d . . .
N(4) N 0.0929(6) 0.6413(5) 0.6835(5) 0.056(2) Uani 1.00 d . . .
N(5) N 0.3450(8) 0.7959(6) 0.5294(7) 0.084(3) Uani 1.00 d . . .
N(6) N 0.3121(10) 0.5267(7) 0.4045(6) 0.095(3) Uani 1.00 d . . .
N(7) N 0.0145(9) 0.7654(6) 0.5910(6) 0.087(3) Uani 1.00 d . . .
N(11) N 0.1513(7) 0.6455(6) 0.4861(5) 0.060(2) Uani 1.00 d . . .
N(12) N 0.056(1) 0.6082(7) 0.4515(6) 0.084(3) Uani 1.00 d . . .
N(13) N -0.036(1) 0.577(1) 0.4171(9) 0.158(6) Uani 1.00 d . . .
C(1) C 0.358(1) 0.6217(8) 0.8045(8) 0.083(4) Uani 1.00 d . . .
C(2) C 0.428(1) 0.6859(8) 0.7495(8) 0.088(4) Uani 1.00 d . . .
C(3) C 0.5347(10) 0.7258(9) 0.7923(8) 0.091(4) Uani 1.00 d . . .
C(4) C 0.5733(10) 0.7978(8) 0.7444(9) 0.082(4) Uani 1.00 d . . .
C(5) C 0.511(1) 0.8252(7) 0.6589(9) 0.076(4) Uani 1.00 d . . .
C(6) C 0.4083(9) 0.7748(6) 0.6159(7) 0.064(3) Uani 1.00 d . . .
C(7) C 0.387(1) 0.4733(9) 0.7324(8) 0.107(5) Uani 1.00 d . . .
C(8) C 0.351(1) 0.4283(8) 0.6331(7) 0.082(4) Uani 1.00 d . . .
C(9) C 0.372(1) 0.3379(8) 0.6179(9) 0.096(4) Uani 1.00 d . . .
C(10) C 0.376(1) 0.3077(8) 0.5250(10) 0.095(4) Uani 1.00 d . . .
C(11) C 0.3567(10) 0.3709(9) 0.4536(8) 0.080(4) Uani 1.00 d . . .
C(12) C 0.3267(9) 0.4607(7) 0.4746(6) 0.068(3) Uani 1.00 d . . .
C(13) C 0.195(1) 0.517(1) 0.7791(9) 0.104(5) Uani 1.00 d . . .
C(14) C 0.0911(9) 0.5886(7) 0.7607(7) 0.067(3) Uani 1.00 d . . .
C(15) C 0.002(1) 0.5908(8) 0.8115(8) 0.076(3) Uani 1.00 d . . .
C(16) C -0.0968(9) 0.6517(9) 0.7870(8) 0.078(4) Uani 1.00 d . . .
C(17) C -0.0945(9) 0.7079(8) 0.7105(8) 0.078(4) Uani 1.00 d . . .
C(18) C 0.0043(8) 0.7041(7) 0.6604(6) 0.058(3) Uani 1.00 d . . .
H(1) H 0.2938 0.6527 0.8293 0.1224 Uiso 1.00 calc . . .
H(2) H 0.4079 0.5903 0.8581 0.1224 Uiso 1.00 calc . . .
H(3) H 0.5829 0.7035 0.8521 0.1037 Uiso 1.00 calc . . .
H(4) H 0.6485 0.8331 0.7713 0.1002 Uiso 1.00 calc . . .
H(5) H 0.5387 0.8788 0.6236 0.0878 Uiso 1.00 calc . . .
H(6) H 0.3619 0.8446 0.4868 0.0874 Uiso 1.00 calc . . .
H(7) H 0.2483 0.7602 0.5053 0.0874 Uiso 1.00 calc . . .
H(8) H 0.3960 0.4346 0.7866 0.1494 Uiso 1.00 calc . . .
H(9) H 0.4684 0.5075 0.7395 0.1494 Uiso 1.00 calc . . .
H(10) H 0.3838 0.2926 0.6716 0.1036 Uiso 1.00 calc . . .
H(11) H 0.3905 0.2425 0.5105 0.1084 Uiso 1.00 calc . . .
H(12) H 0.3609 0.3534 0.3874 0.0944 Uiso 1.00 calc . . .
H(13) H 0.3112 0.4910 0.3373 0.0874 Uiso 1.00 calc . . .
H(14) H 0.2480 0.5958 0.4120 0.0874 Uiso 1.00 calc . . .
H(15) H 0.1681 0.4565 0.7516 0.1365 Uiso 1.00 calc . . .
H(16) H 0.2212 0.5052 0.8467 0.1365 Uiso 1.00 calc . . .
H(17) H 0.0066 0.5509 0.8689 0.0892 Uiso 1.00 calc . . .
H(18) H -0.1624 0.6542 0.8227 0.0889 Uiso 1.00 calc . . .
H(19) H -0.1612 0.7517 0.6904 0.0858 Uiso 1.00 calc . . .
H(20) H -0.0278 0.8194 0.5825 0.0874 Uiso 1.00 calc . . .
H(21) H 0.0878 0.7584 0.5388 0.0874 Uiso 1.00 calc . . .

loop_
_atom_site_aniso_label
_atom_site_aniso_U_11
_atom_site_aniso_U_22
_atom_site_aniso_U_33
_atom_site_aniso_U_12
_atom_site_aniso_U_13
_atom_site_aniso_U_23
Cu(1) 0.0534(7) 0.0480(7) 0.0443(6) 0.0096(6) 0.0056(5) 0.0071(5)
Cl(1) 0.056(1) 0.060(1) 0.071(1) 0.010(1) 0.014(1) 0.001(1)
O(1) 0.058(4) 0.083(5) 0.089(5) 0.014(4) 0.011(3) 0.017(4)
O(2) 0.103(6) 0.20(1) 0.067(5) 0.020(7) 0.011(4) 0.014(6)
O(3) 0.087(7) 0.23(1) 0.23(1) -0.064(9) -0.008(7) 0.11(1)
O(4) 0.20(1) 0.17(1) 0.126(8) 0.111(10) -0.012(8) -0.040(7)
N(1) 0.048(4) 0.046(4) 0.046(3) 0.005(3) 0.004(3) 0.009(3)
N(2) 0.069(5) 0.066(5) 0.063(5) -0.016(4) 0.002(4) 0.015(4)
N(3) 0.088(6) 0.069(5) 0.045(4) 0.027(4) 0.014(4) 0.003(4)
N(4) 0.050(4) 0.060(4) 0.056(4) 0.010(4) 0.009(3) 0.002(3)
N(5) 0.085(6) 0.067(6) 0.100(7) -0.008(5) 0.015(5) 0.027(5)
N(6) 0.125(8) 0.108(8) 0.053(5) 0.029(7) 0.021(5) 0.001(5)
N(7) 0.105(7) 0.080(6) 0.081(6) 0.053(6) 0.030(5) 0.024(5)
N(11) 0.060(5) 0.067(5) 0.050(4) 0.006(4) 0.001(3) 0.004(4)
N(12) 0.118(8) 0.083(6) 0.049(4) 0.007(6) 0.016(5) 0.018(4)
N(13) 0.16(1) 0.16(1) 0.119(9) -0.08(1) -0.063(9) 0.049(9)
C(1) 0.087(8) 0.089(8) 0.072(6) 0.005(6) 0.007(5) 0.010(6)
C(2) 0.084(7) 0.097(8) 0.076(7) -0.036(7) -0.003(6) 0.008(6)
C(3) 0.072(7) 0.12(1) 0.079(7) -0.040(7) 0.010(5) 0.004(7)
C(4) 0.071(7) 0.094(8) 0.086(7) -0.029(6) 0.028(6) -0.032(7)
C(5) 0.079(7) 0.064(6) 0.098(8) -0.011(5) 0.050(6) -0.017(6)
C(6) 0.076(7) 0.052(6) 0.071(6) 0.010(5) 0.033(5) 0.004(5)
C(7) 0.13(1) 0.11(1) 0.076(7) 0.064(9) -0.003(7) 0.011(7)
C(8) 0.116(9) 0.072(7) 0.061(6) 0.048(7) 0.024(6) 0.012(5)
C(9) 0.117(10) 0.078(8) 0.099(9) 0.054(7) 0.039(7) 0.018(7)
C(10) 0.098(9) 0.064(7) 0.12(1) 0.018(7) 0.010(8) -0.015(7)
C(11) 0.074(7) 0.089(8) 0.080(7) 0.023(6) 0.021(5) -0.025(6)
C(12) 0.064(6) 0.081(7) 0.059(6) 0.014(5) 0.010(4) -0.011(5)
C(13) 0.079(8) 0.15(1) 0.088(8) 0.033(8) 0.022(6) 0.050(8)
C(14) 0.068(6) 0.079(7) 0.061(6) 0.010(5) 0.026(5) 0.018(5)
C(15) 0.085(7) 0.074(7) 0.075(7) -0.004(6) 0.029(5) 0.017(5)
C(16) 0.060(6) 0.090(8) 0.089(8) 0.003(6) 0.031(5) -0.007(6)
C(17) 0.063(6) 0.079(7) 0.094(8) 0.014(6) 0.018(5) -0.009(6)
C(18) 0.060(5) 0.061(6) 0.054(5) 0.005(5) 0.011(4) -0.005(4)

loop_
_atom_type_symbol
_atom_type_description
_atom_type_scat_dispersion_real
_atom_type_scat_dispersion_imag
_atom_type_scat_source
Cu Cu -1.965 0.589
;International Tables for Crystallography
(1992, Vol. C, Tables 4.2.6.8 and 6.1.1.1)
;
O O 0.049 0.032
;International Tables for Crystallography
(1992, Vol. C, Tables 4.2.6.8 and 6.1.1.1)
;
C C 0.018 0.009
;International Tables for Crystallography
(1992, Vol. C, Tables 4.2.6.8 and 6.1.1.1)
;
H H 0.000 0.000
;International Tables for Crystallography
(1992, Vol. C, Table 6.1.1.2)
;
Cl Cl 0.364 0.702
;International Tables for Crystallography
(1992, Vol. C, Tables 4.2.6.8 and 6.1.1.1)
;
N N 0.031 0.018
;International Tables for Crystallography
(1992, Vol. C, Tables 4.2.6.8 and 6.1.1.1)
;

loop_
_geom_angle_atom_site_label_1
_geom_angle_atom_site_label_2
_geom_angle_atom_site_label_3
_geom_angle
_geom_angle_site_symmetry_1
_geom_angle_site_symmetry_2
_geom_angle_site_symmetry_3
_geom_angle_publ_flag
N(1) Cu(1) N(2) 81.7(3) . . . yes
N(1) Cu(1) N(3) 82.8(3) . . . yes
N(1) Cu(1) N(4) 81.2(3) . . . yes
N(1) Cu(1) N(11) 174.0(3) . . . yes
N(2) Cu(1) N(3) 106.6(3) . . . yes
N(2) Cu(1) N(4) 101.4(3) . . . yes
N(2) Cu(1) N(11) 104.1(3) . . . yes
N(3) Cu(1) N(4) 145.3(3) . . . yes
N(3) Cu(1) N(11) 96.4(3) . . . yes
N(4) Cu(1) N(11) 96.3(3) . . . yes
O(1) Cl(1) O(2) 112.2(5) . . . yes
O(1) Cl(1) O(3) 109.2(6) . . . yes
O(1) Cl(1) O(4) 106.6(6) . . . yes
O(2) Cl(1) O(3) 113.5(7) . . . yes
O(2) Cl(1) O(4) 107.5(7) . . . yes
O(3) Cl(1) O(4) 107.5(9) . . . yes
Cl(1) O(1) O(3) 34.7(4) . . . yes
Cl(1) O(1) O(4) 36.5(4) . . . yes
O(3) O(1) O(4) 59.1(6) . . . yes
Cl(1) O(2) O(4) 36.5(4) . . . yes
Cl(1) O(3) O(1) 36.1(3) . . . yes
Cl(1) O(3) O(4) 36.7(5) . . . yes
O(1) O(3) O(4) 60.2(5) . . . yes
Cl(1) O(4) O(1) 37.0(3) . . . yes
Cl(1) O(4) O(2) 35.9(4) . . . yes
Cl(1) O(4) O(3) 35.8(5) . . . yes
O(1) O(4) O(2) 62.1(4) . . . yes
O(1) O(4) O(3) 60.7(4) . . . yes
O(2) O(4) O(3) 61.8(5) . . . yes
Cu(1) N(1) C(1) 108.2(5) . . . yes
Cu(1) N(1) C(7) 111.1(6) . . . yes
Cu(1) N(1) C(13) 106.4(5) . . . yes
C(1) N(1) C(7) 109.0(8) . . . yes
C(1) N(1) C(13) 106.6(9) . . . yes
C(7) N(1) C(13) 115.3(10) . . . yes
Cu(1) N(2) N(5) 99.0(4) . . . yes
Cu(1) N(2) C(2) 110.7(6) . . . yes
Cu(1) N(2) C(6) 130.2(6) . . . yes
N(5) N(2) C(2) 150.3(7) . . . yes
N(5) N(2) C(6) 31.5(5) . . . yes
C(2) N(2) C(6) 119.0(9) . . . yes
Cu(1) N(3) C(8) 110.7(6) . . . yes
Cu(1) N(3) C(12) 132.0(6) . . . yes
C(8) N(3) C(12) 115.9(9) . . . yes
Cu(1) N(4) C(14) 111.3(6) . . . yes
Cu(1) N(4) C(18) 130.2(6) . . . yes
C(14) N(4) C(18) 118.2(8) . . . yes
N(2) N(5) C(6) 30.5(5) . . . yes
Cu(1) N(11) N(12) 116.2(6) . . . yes
N(11) N(12) N(13) 176(1) . . . yes
N(1) C(1) C(2) 110.5(9) . . . yes
N(2) C(2) C(1) 114.7(9) . . . yes
N(2) C(2) C(3) 124(1) . . . yes
N(2) C(2) C(4) 92.5(7) . . . yes
N(2) C(2) C(6) 30.1(5) . . . yes
C(1) C(2) C(3) 120.8(10) . . . yes
C(1) C(2) C(4) 151.1(8) . . . yes
C(1) C(2) C(6) 143.0(8) . . . yes
C(3) C(2) C(4) 32.3(7) . . . yes
C(3) C(2) C(6) 94.7(8) . . . yes
C(4) C(2) C(6) 62.5(5) . . . yes
C(2) C(3) C(4) 115(1) . . . yes
C(2) C(4) C(3) 32.5(6) . . . yes
C(2) C(4) C(5) 89.2(7) . . . yes
C(3) C(4) C(5) 121.7(10) . . . yes
C(4) C(5) C(6) 119.2(10) . . . yes
N(2) C(6) N(5) 118.0(9) . . . yes
N(2) C(6) C(2) 30.9(5) . . . yes
N(2) C(6) C(5) 119.6(10) . . . yes
N(5) C(6) C(2) 148.7(8) . . . yes
N(5) C(6) C(5) 122.4(10) . . . yes
C(2) C(6) C(5) 88.8(7) . . . yes
N(1) C(7) C(8) 107.6(8) . . . yes
N(3) C(8) C(7) 113.2(9) . . . yes
N(3) C(8) C(9) 123(1) . . . yes
N(3) C(8) C(12) 32.3(5) . . . yes
C(7) C(8) C(9) 122.1(10) . . . yes
C(7) C(8) C(12) 142.1(9) . . . yes
C(9) C(8) C(12) 92.0(8) . . . yes
C(8) C(9) C(10) 119(1) . . . yes
C(9) C(10) C(11) 118(1) . . . yes
C(10) C(11) C(12) 118.8(10) . . . yes
N(3) C(12) N(6) 116.6(9) . . . yes
N(3) C(12) C(8) 31.8(5) . . . yes
N(3) C(12) C(11) 123.4(10) . . . yes
N(6) C(12) C(8) 147.7(8) . . . yes
N(6) C(12) C(11) 119.9(9) . . . yes
C(8) C(12) C(11) 91.6(8) . . . yes
N(1) C(13) C(14) 111.1(10) . . . yes
N(4) C(14) C(13) 114.0(8) . . . yes
N(4) C(14) C(15) 123.7(9) . . . yes
C(13) C(14) C(15) 121.9(9) . . . yes
C(14) C(15) C(16) 120.3(10) . . . yes
C(15) C(16) C(17) 116.7(9) . . . yes
C(16) C(17) C(18) 120.5(9) . . . yes
N(4) C(18) N(7) 118.4(9) . . . yes
N(4) C(18) C(17) 120.3(9) . . . yes
N(7) C(18) C(17) 121.3(9) . . . yes

loop_
_geom_bond_atom_site_label_1
_geom_bond_atom_site_label_2
_geom_bond_distance
_geom_bond_site_symmetry_1
_geom_bond_site_symmetry_2
_geom_bond_publ_flag
Cu(1) N(1) 2.018(6) . . yes
Cu(1) N(2) 2.194(7) . . yes
Cu(1) N(3) 2.070(8) . . yes
Cu(1) N(4) 2.065(7) . . yes
Cu(1) N(11) 1.962(7) . . yes
Cl(1) O(1) 1.418(6) . . yes
Cl(1) O(2) 1.384(8) . . yes
Cl(1) O(3) 1.37(1) . . yes
Cl(1) O(4) 1.40(1) . . yes
O(1) O(3) 2.27(1) . . yes
O(1) O(4) 2.26(1) . . yes
O(2) O(4) 2.25(1) . . yes
O(3) O(4) 2.24(2) . . yes
N(1) C(1) 1.52(1) . . yes
N(1) C(7) 1.47(1) . . yes
N(1) C(13) 1.41(1) . . yes
N(2) N(5) 2.27(1) . . yes
N(2) C(2) 1.34(1) . . yes
N(2) C(6) 1.31(1) . . yes
N(3) C(8) 1.34(1) . . yes
N(3) C(12) 1.35(1) . . yes
N(4) C(14) 1.34(1) . . yes
N(4) C(18) 1.34(1) . . yes
N(5) C(6) 1.34(1) . . yes
N(6) C(12) 1.37(1) . . yes
N(7) C(18) 1.35(1) . . yes
N(11) N(12) 1.21(1) . . yes
N(12) N(13) 1.15(2) . . yes
C(1) C(2) 1.51(2) . . yes
C(2) C(3) 1.37(1) . . yes
C(2) C(4) 2.30(1) . . yes
C(2) C(6) 2.28(1) . . yes
C(3) C(4) 1.36(2) . . yes
C(4) C(5) 1.35(2) . . yes
C(5) C(6) 1.40(1) . . yes
C(7) C(8) 1.55(2) . . yes
C(8) C(9) 1.35(2) . . yes
C(8) C(12) 2.28(1) . . yes
C(9) C(10) 1.40(2) . . yes
C(10) C(11) 1.36(2) . . yes
C(11) C(12) 1.39(1) . . yes
C(13) C(14) 1.54(2) . . yes
C(14) C(15) 1.33(1) . . yes
C(15) C(16) 1.40(2) . . yes
C(16) C(17) 1.37(2) . . yes
C(17) C(18) 1.41(1) . . yes

loop_
_geom_hbond_atom_site_label_D
_geom_hbond_atom_site_label_H
_geom_hbond_atom_site_label_A
_geom_hbond_site_symmetry_D
_geom_hbond_site_symmetry_H
_geom_hbond_site_symmetry_A
_geom_hbond_distance_DH
_geom_hbond_distance_HA
_geom_hbond_distance_DA
_geom_hbond_angle_DHA
_geom_hbond_publ_flag
N(5) H(7) N(11) . . . 1.187 1.974 3.05(1) 148.312 no
N(5) H(6) O(1) . . 1_565 0.971 2.277 3.10(1) 142.186 no
N(5) H(6) O(3) . . 1_565 0.971 2.955 3.37(1) 106.778 no
N(6) H(13) O(2) . . 2_555 1.088 2.382 3.24(1) 134.798 no
N(7) H(20) O(4) . . 3_566 0.910 2.148 2.97(1) 149.287 no

loop_
_geom_torsion_atom_site_label_1
_geom_torsion_atom_site_label_2
_geom_torsion_atom_site_label_3
_geom_torsion_atom_site_label_4
_geom_torsion
_geom_torsion_site_symmetry_1
_geom_torsion_site_symmetry_2
_geom_torsion_site_symmetry_3
_geom_torsion_site_symmetry_4
_geom_torsion_publ_flag
Cu(1) N(1) C(1) C(2) -39.6(10) . . . . yes
Cu(1) N(1) C(7) C(8) -30(1) . . . . yes
Cu(1) N(1) C(13) C(14) -41(1) . . . . yes
Cu(1) N(2) N(5) C(6) -174(1) . . . . yes
Cu(1) N(2) C(2) C(1) -18(1) . . . . yes
Cu(1) N(2) C(2) C(3) 166(1) . . . . yes
Cu(1) N(2) C(2) C(4) 171.4(5) . . . . yes
Cu(1) N(2) C(2) C(6) 177(1) . . . . yes
Cu(1) N(2) C(6) N(5) 7(1) . . . . yes
Cu(1) N(2) C(6) C(2) -176(1) . . . . yes
Cu(1) N(2) C(6) C(5) -172.3(7) . . . . yes
Cu(1) N(3) C(8) C(7) -33(1) . . . . yes
Cu(1) N(3) C(8) C(9) 157(1) . . . . yes
Cu(1) N(3) C(8) C(12) 168(1) . . . . yes
Cu(1) N(3) C(12) N(6) 25(1) . . . . yes
Cu(1) N(3) C(12) C(8) -164(1) . . . . yes
Cu(1) N(3) C(12) C(11) -159.2(8) . . . . yes
Cu(1) N(4) C(14) C(13) 3(1) . . . . yes
Cu(1) N(4) C(14) C(15) -169.9(9) . . . . yes
Cu(1) N(4) C(18) N(7) -15(1) . . . . yes
Cu(1) N(4) C(18) C(17) 167.4(7) . . . . yes
Cu(1) N(11) N(12) N(13) 143(24) . . . . yes
Cl(1) O(1) O(3) O(4) -38.6(6) . . . . yes
Cl(1) O(1) O(4) O(2) -34.9(5) . . . . yes
Cl(1) O(1) O(4) O(3) 36.7(6) . . . . yes
Cl(1) O(2) O(4) O(1) 35.9(5) . . . . yes
Cl(1) O(2) O(4) O(3) -34.0(6) . . . . yes
Cl(1) O(3) O(1) O(4) 38.6(6) . . . . yes
Cl(1) O(3) O(4) O(1) -37.9(4) . . . . yes
Cl(1) O(3) O(4) O(2) 34.2(5) . . . . yes
Cl(1) O(4) O(1) O(3) -36.7(6) . . . . yes
Cl(1) O(4) O(3) O(1) 37.9(4) . . . . yes
O(1) Cl(1) O(2) O(4) -116.9(8) . . . . yes
O(1) Cl(1) O(3) O(4) 115.2(7) . . . . yes
O(1) Cl(1) O(4) O(2) 120.5(7) . . . . yes
O(1) Cl(1) O(4) O(3) -116.9(6) . . . . yes
O(1) O(3) Cl(1) O(2) 126.0(8) . . . . yes
O(1) O(3) Cl(1) O(4) -115.2(7) . . . . yes
O(1) O(3) O(4) O(2) 72.1(4) . . . . yes
O(1) O(4) Cl(1) O(2) -120.5(7) . . . . yes
O(1) O(4) Cl(1) O(3) 116.9(6) . . . . yes
O(2) Cl(1) O(1) O(3) -126.7(10) . . . . yes
O(2) Cl(1) O(1) O(4) 117.4(9) . . . . yes
O(2) Cl(1) O(3) O(4) -118.8(8) . . . . yes
O(2) Cl(1) O(4) O(3) 122.5(7) . . . . yes
O(2) O(4) Cl(1) O(3) -122.5(7) . . . . yes
O(2) O(4) O(1) O(3) -71.6(6) . . . . yes
O(3) Cl(1) O(1) O(4) -115.8(9) . . . . yes
O(3) Cl(1) O(2) O(4) 118.8(10) . . . . yes
O(3) O(1) Cl(1) O(4) 115.8(9) . . . . yes
N(1) Cu(1) N(2) N(5) 178.1(4) . . . . yes
N(1) Cu(1) N(2) C(2) -3.1(8) . . . . yes
N(1) Cu(1) N(2) C(6) 174.1(9) . . . . yes
N(1) Cu(1) N(3) C(8) 12.8(8) . . . . yes
N(1) Cu(1) N(3) C(12) 178.3(10) . . . . yes
N(1) Cu(1) N(4) C(14) -21.0(7) . . . . yes
N(1) Cu(1) N(4) C(18) 165.0(8) . . . . yes
N(1) Cu(1) N(11) N(12) 1(3) . . . . yes
N(1) C(1) C(2) N(2) 39(1) . . . . yes
N(1) C(1) C(2) C(3) -145(1) . . . . yes
N(1) C(1) C(2) C(4) -162(1) . . . . yes
N(1) C(1) C(2) C(6) 52(1) . . . . yes
N(1) C(7) C(8) N(3) 43(1) . . . . yes
N(1) C(7) C(8) C(9) -147(1) . . . . yes
N(1) C(7) C(8) C(12) 62(1) . . . . yes
N(1) C(13) C(14) N(4) 26(1) . . . . yes
N(1) C(13) C(14) C(15) -160(1) . . . . yes
N(2) Cu(1) N(1) C(1) 23.1(6) . . . . yes
N(2) Cu(1) N(1) C(7) -96.5(8) . . . . yes
N(2) Cu(1) N(1) C(13) 137.3(8) . . . . yes
N(2) Cu(1) N(3) C(8) 91.9(8) . . . . yes
N(2) Cu(1) N(3) C(12) -102.6(10) . . . . yes
N(2) Cu(1) N(4) C(14) -100.7(7) . . . . yes
N(2) Cu(1) N(4) C(18) 85.3(8) . . . . yes
N(2) Cu(1) N(11) N(12) -167.7(8) . . . . yes
N(2) N(5) C(6) C(2) -4(1) . . . . yes
N(2) N(5) C(6) C(5) 179(1) . . . . yes
N(2) C(2) C(3) C(4) 9(2) . . . . yes
N(2) C(2) C(4) C(3) -171(1) . . . . yes
N(2) C(2) C(4) C(5) 6.4(10) . . . . yes
N(2) C(2) C(6) N(5) 7(1) . . . . yes
N(2) C(2) C(6) C(5) -175(1) . . . . yes
N(2) C(6) C(2) C(1) -25(1) . . . . yes
N(2) C(6) C(2) C(3) 170(1) . . . . yes
N(2) C(6) C(2) C(4) 173(1) . . . . yes
N(2) C(6) C(5) C(4) 2(1) . . . . yes
N(3) Cu(1) N(1) C(1) 131.1(7) . . . . yes
N(3) Cu(1) N(1) C(7) 11.6(8) . . . . yes
N(3) Cu(1) N(1) C(13) -114.7(8) . . . . yes
N(3) Cu(1) N(2) N(5) 98.2(4) . . . . yes
N(3) Cu(1) N(2) C(2) -83.0(8) . . . . yes
N(3) Cu(1) N(2) C(6) 94.2(9) . . . . yes
N(3) Cu(1) N(4) C(14) 42.5(9) . . . . yes
N(3) Cu(1) N(4) C(18) -131.5(8) . . . . yes
N(3) Cu(1) N(11) N(12) 83.4(8) . . . . yes
N(3) C(8) C(9) C(10) 8(2) . . . . yes
N(3) C(8) C(12) N(6) 16(1) . . . . yes
N(3) C(8) C(12) C(11) -175(1) . . . . yes
N(3) C(12) C(8) C(7) -33(1) . . . . yes
N(3) C(12) C(8) C(9) 170(1) . . . . yes
N(3) C(12) C(11) C(10) 1(1) . . . . yes
N(4) Cu(1) N(1) C(1) -79.8(6) . . . . yes
N(4) Cu(1) N(1) C(7) 160.6(8) . . . . yes
N(4) Cu(1) N(1) C(13) 34.4(8) . . . . yes
N(4) Cu(1) N(2) N(5) -102.7(4) . . . . yes
N(4) Cu(1) N(2) C(2) 76.1(8) . . . . yes
N(4) Cu(1) N(2) C(6) -106.7(9) . . . . yes
N(4) Cu(1) N(3) C(8) -50(1) . . . . yes
N(4) Cu(1) N(3) C(12) 115.2(9) . . . . yes
N(4) Cu(1) N(11) N(12) -64.2(8) . . . . yes
N(4) C(14) C(15) C(16) -1(1) . . . . yes
N(4) C(18) C(17) C(16) 4(1) . . . . yes
N(5) N(2) Cu(1) N(11) -3.1(5) . . . . yes
N(5) N(2) C(2) C(1) 158(1) . . . . yes
N(5) N(2) C(2) C(3) -16(2) . . . . yes
N(5) N(2) C(2) C(4) -10(1) . . . . yes
N(5) N(2) C(2) C(6) -4(1) . . . . yes
N(5) N(2) C(6) C(2) 175(1) . . . . yes
N(5) N(2) C(6) C(5) -179(1) . . . . yes
N(5) C(6) N(2) C(2) -175(1) . . . . yes
N(5) C(6) C(2) C(1) -17(2) . . . . yes
N(5) C(6) C(2) C(3) 178(1) . . . . yes
N(5) C(6) C(2) C(4) -179(1) . . . . yes
N(5) C(6) C(5) C(4) -177(1) . . . . yes
N(6) C(12) N(3) C(8) -169(1) . . . . yes
N(6) C(12) C(8) C(7) -16(2) . . . . yes
N(6) C(12) C(8) C(9) -172(1) . . . . yes
N(6) C(12) C(11) C(10) 177(1) . . . . yes
N(7) C(18) N(4) C(14) 171.2(9) . . . . yes
N(7) C(18) C(17) C(16) -173(1) . . . . yes
N(11) Cu(1) N(1) C(1) -146(2) . . . . yes
N(11) Cu(1) N(1) C(7) 94(2) . . . . yes
N(11) Cu(1) N(1) C(13) -31(3) . . . . yes
N(11) Cu(1) N(2) C(2) 175.7(8) . . . . yes
N(11) Cu(1) N(2) C(6) -7.1(10) . . . . yes
N(11) Cu(1) N(3) C(8) -161.2(8) . . . . yes
N(11) Cu(1) N(3) C(12) 4(1) . . . . yes
N(11) Cu(1) N(4) C(14) 153.5(7) . . . . yes
N(11) Cu(1) N(4) C(18) -20.5(8) . . . . yes
C(1) N(1) C(7) C(8) -149.5(10) . . . . yes
C(1) N(1) C(13) C(14) 73(1) . . . . yes
C(1) C(2) N(2) C(6) 163.7(9) . . . . yes
C(1) C(2) C(3) C(4) -164(1) . . . . yes
C(1) C(2) C(4) C(3) 27(1) . . . . yes
C(1) C(2) C(4) C(5) -154(1) . . . . yes
C(1) C(2) C(6) C(5) 158(1) . . . . yes
C(2) N(2) N(5) C(6) 8(1) . . . . yes
C(2) N(2) C(6) C(5) 4(1) . . . . yes
C(2) C(1) N(1) C(7) 81(1) . . . . yes
C(2) C(1) N(1) C(13) -153.7(9) . . . . yes
C(2) C(3) C(4) C(5) -2(1) . . . . yes
C(2) C(4) C(5) C(6) -4(1) . . . . yes
C(2) C(6) C(5) C(4) 4(1) . . . . yes
C(3) C(2) N(2) C(6) -11(1) . . . . yes
C(3) C(2) C(4) C(5) 178(1) . . . . yes
C(3) C(2) C(6) C(5) -5(1) . . . . yes
C(3) C(4) C(2) C(6) -175(1) . . . . yes
C(3) C(4) C(5) C(6) -3(1) . . . . yes
C(4) C(2) N(2) C(6) -6(1) . . . . yes
C(4) C(2) C(6) C(5) -2.8(6) . . . . yes
C(4) C(3) C(2) C(6) 4(1) . . . . yes
C(5) C(4) C(2) C(6) 2.9(7) . . . . yes
C(7) N(1) C(13) C(14) -165.3(9) . . . . yes
C(7) C(8) N(3) C(12) 158(1) . . . . yes
C(7) C(8) C(9) C(10) -159(1) . . . . yes
C(7) C(8) C(12) C(11) 150(1) . . . . yes
C(8) N(3) C(12) C(11) 5(1) . . . . yes
C(8) C(7) N(1) C(13) 90(1) . . . . yes
C(8) C(9) C(10) C(11) 0(1) . . . . yes
C(8) C(12) C(11) C(10) 4(1) . . . . yes
C(9) C(8) N(3) C(12) -11(1) . . . . yes
C(9) C(8) C(12) C(11) -4(1) . . . . yes
C(9) C(10) C(11) C(12) -4(1) . . . . yes
C(10) C(9) C(8) C(12) 2(1) . . . . yes
C(13) C(14) N(4) C(18) 178.1(10) . . . . yes
C(13) C(14) C(15) C(16) -173(1) . . . . yes
C(14) N(4) C(18) C(17) -6(1) . . . . yes
C(14) C(15) C(16) C(17) 0(1) . . . . yes
C(15) C(14) N(4) C(18) 4(1) . . . . yes
C(15) C(16) C(17) C(18) 0(1) . . . . yes
C(15) C(16) C(17) C(18) 0(1) . . . . yes
